data_7015267
loop_
_publ_author_name
'Haak, Robert M.'
'Castilla, Ana M.'
'Belmonte, Marta Mart\'inez'
'Escudero-Ad\'an, Eduardo C'
'Benet-Buchholz, Jordi'
'Kleij, Arjan W.'

_publ_section_title
;
 Access to multinuclear salen complexes using olefin metathesis.
;
_journal_issue 13
_journal_name_full 'Dalton transactions (Cambridge, England : 2003)'
_journal_page_first 3352
_journal_page_last 3364
_journal_paper_doi 10.1039/c0dt01411g
_journal_volume 40
_journal_year 2011
_chemical_absolute_configuration ad
_chemical_formula_sum 'C30 H42 N2 Ni O7'
_chemical_formula_weight 601.37
_chemical_name_systematic
;
?
;
_space_group_IT_number 1
_symmetry_cell_setting triclinic
_symmetry_space_group_name_Hall 'P 1'
_symmetry_space_group_name_H-M 'P 1'
_atom_sites_solution_hydrogens geom
_atom_sites_solution_primary direct
_atom_sites_solution_secondary difmap
_audit_creation_method SHELXL-97
_cell_angle_alpha 112.3410(10)
_cell_angle_beta 100.392(2)
_cell_angle_gamma 94.466(2)
_cell_formula_units_Z 2
_cell_length_a 8.3200(4)
_cell_length_b 13.9529(8)
_cell_length_c 14.0274(8)
_cell_measurement_reflns_used 9841
_cell_measurement_temperature 100(2)
_cell_measurement_theta_max 36.26
_cell_measurement_theta_min 2.52
_cell_volume 1462.16(14)
_computing_cell_refinement 'Bruker APEX2 v2009.1-0'
_computing_data_collection 'Bruker APEX2 v2009.1-0'
_computing_data_reduction 'Bruker SAINT V7.60A'
_computing_molecular_graphics 'Bruker SHELXTL'
_computing_publication_material 'Bruker SHELXTL'
_computing_structure_refinement 'SHELXS-97 (Sheldrick, 2008)'
_computing_structure_solution 'SHELXS-97 (Sheldrick, 2008)'
_diffrn_ambient_temperature 100(2)
_diffrn_detector_area_resol_mean 512
_diffrn_detector_type '4K CCD area detector APEX II'
_diffrn_measured_fraction_theta_full 0.957
_diffrn_measured_fraction_theta_max 0.957
_diffrn_measurement_device_type 'Kappa 4-axis goniometer bruker-nonius'
_diffrn_measurement_method
;
Fullsphere data collection, phi and omega scans
;
_diffrn_measurement_specimen_support 'magnetic support whith 10 micron nylon fiber cryoloop'
_diffrn_radiation_monochromator 'Multilayer Montel 200 mirrors'
_diffrn_radiation_type MoK\a
_diffrn_radiation_wavelength 0.71073
_diffrn_reflns_av_R_equivalents 0.0236
_diffrn_reflns_av_sigmaI/netI 0.0421
_diffrn_reflns_limit_h_max 13
_diffrn_reflns_limit_h_min -13
_diffrn_reflns_limit_k_max 23
_diffrn_reflns_limit_k_min -23
_diffrn_reflns_limit_l_max 22
_diffrn_reflns_limit_l_min -22
_diffrn_reflns_number 43064
_diffrn_reflns_theta_full 36.39
_diffrn_reflns_theta_max 36.39
_diffrn_reflns_theta_min 1.61
_diffrn_source 'rotating anode X-ray tube'
_diffrn_source_current 70
_diffrn_source_power 50
_diffrn_source_size '3 mm x 0.3 mm fine focus'
_diffrn_source_type 'Bruker-Nonius FR 591'
_exptl_absorpt_coefficient_mu 0.712
_exptl_absorpt_correction_T_max 1.0
_exptl_absorpt_correction_T_min 0.77
_exptl_absorpt_correction_type empirical
_exptl_absorpt_process_details
;
SADABS Version 2008/1 Bruker-Nonius
Blessing, Acta Cryst. (1995) A51 33-38
;
_exptl_crystal_colour orange
_exptl_crystal_density_diffrn 1.366
_exptl_crystal_density_method 'not measured'
_exptl_crystal_description needle
_exptl_crystal_F_000 640
_exptl_crystal_size_max 0.60
_exptl_crystal_size_mid 0.20
_exptl_crystal_size_min 0.20
_refine_diff_density_max 0.931
_refine_diff_density_min -0.563
_refine_diff_density_rms 0.124
_refine_ls_abs_structure_details 'Flack H D (1983), Acta Cryst. A39, 876-881'
_refine_ls_abs_structure_Flack 0.016(6)
_refine_ls_extinction_method none
_refine_ls_goodness_of_fit_ref 1.065
_refine_ls_hydrogen_treatment noref
_refine_ls_matrix_type full
_refine_ls_number_parameters 766
_refine_ls_number_reflns 22969
_refine_ls_number_restraints 48
_refine_ls_restrained_S_all 1.076
_refine_ls_R_factor_all 0.0416
_refine_ls_R_factor_gt 0.0358
_refine_ls_shift/su_max 0.018
_refine_ls_shift/su_mean 0.001
_refine_ls_structure_factor_coef Fsqd
_refine_ls_weighting_details 'calc w=1/[\s^2^(Fo^2^)+(0.0651P)^2^+0.0000P] where P=(Fo^2^+2Fc^2^)/3'
_refine_ls_weighting_scheme calc
_refine_ls_wR_factor_gt 0.1018
_refine_ls_wR_factor_ref 0.1063
_reflns_number_gt 20303
_reflns_number_total 22969
_reflns_threshold_expression >2sigma(I)
_cod_data_source_file c0dt01411g.txt
_cod_data_source_block rmh157-p1
_cod_depositor_comments
;
The following automatic conversions were performed:
'_symmetry_cell_setting' value 'Triclinic' changed to 'triclinic'
according to '/home/saulius/struct/CIF-dictionaries/cif_core.dic'
dictionary named 'cif_core.dic' version 2.4.1 from 2010-06-29.

Automatic conversion script
Id: cif_fix_enum 1555 2011-01-17 13:19:09Z saulius 

The following automatic conversions were performed:
'_diffrn_measurement_specimen_suppport' tag replaced with
'_diffrn_measurement_specimen_support'.

Automatic conversion script
Id: cif_correct_tags 1440 2010-10-19 06:21:57Z saulius 
;
_cod_original_sg_symbol_H-M P1
_cod_database_code 7015267

loop_
_symmetry_equiv_pos_as_xyz
'x, y, z'

loop_
_atom_site_label
_atom_site_type_symbol
_atom_site_fract_x
_atom_site_fract_y
_atom_site_fract_z
_atom_site_U_iso_or_equiv
_atom_site_adp_type
_atom_site_occupancy
_atom_site_symmetry_multiplicity
_atom_site_calc_flag
_atom_site_refinement_flags
_atom_site_disorder_assembly
_atom_site_disorder_group
C1A C 0.32011(14) 0.13219(7) 0.99606(8) 0.0161(2) Uani 1 1 d . . .
C2A C 0.28998(15) 0.22887(8) 1.06951(9) 0.0191(2) Uani 1 1 d . . .
C3A C 0.22341(15) 0.23319(8) 1.15394(8) 0.0194(2) Uani 1 1 d . . .
H3A H 0.2054 0.2989 1.2018 0.023 Uiso 1 1 calc R . .
C4A C 0.18142(15) 0.14119(8) 1.17060(9) 0.0202(2) Uani 1 1 d . . .
C5A C 0.20886(15) 0.04786(8) 1.10050(9) 0.0206(2) Uani 1 1 d . . .
H5A H 0.1820 -0.0143 1.1109 0.025 Uiso 1 1 calc R . .
C6A C 0.27616(14) 0.04119(8) 1.01278(8) 0.0164(2) Uani 1 1 d . . .
C7A C 0.28623(14) -0.06084(7) 0.93741(9) 0.0179(2) Uani 1 1 d . . .
H7A H 0.2517 -0.1196 0.9515 0.021 Uiso 1 1 calc R . .
C8A C 0.2987(2) 0.41284(9) 1.11460(11) 0.0371(3) Uani 1 1 d . . .
H8A1 H 0.1808 0.4067 1.1153 0.056 Uiso 1 1 calc R . .
H8A2 H 0.3269 0.4660 1.0879 0.056 Uiso 1 1 calc R . .
H8A3 H 0.3649 0.4336 1.1866 0.056 Uiso 1 1 calc R . .
C9A C 0.10530(17) 0.14863(9) 1.26350(10) 0.0253(2) Uani 1 1 d . . .
H9A1 H -0.0107 0.1602 1.2478 0.030 Uiso 1 1 calc R . .
H9A2 H 0.1032 0.0809 1.2712 0.030 Uiso 1 1 calc R . .
C10A C 0.19563(18) 0.23438(10) 1.36574(10) 0.0265(3) Uani 1 1 d . . .
H10A H 0.3091 0.2327 1.3902 0.032 Uiso 1 1 calc R . .
C11A C 0.12937(19) 0.31358(10) 1.42586(10) 0.0284(3) Uani 1 1 d . . .
H11A H 0.0162 0.3180 1.4042 0.034 Uiso 1 1 calc R . .
H11B H 0.1954 0.3653 1.4902 0.034 Uiso 1 1 calc R . .
C12A C 0.32393(13) -0.18821(7) 0.77272(9) 0.01898(19) Uani 1 1 d . . .
H12A H 0.2218 -0.2027 0.7162 0.023 Uiso 1 1 calc R . .
C13A C 0.31461(16) -0.27510(8) 0.81347(10) 0.0242(3) Uani 1 1 d . . .
H13A H 0.2165 -0.2746 0.8443 0.029 Uiso 1 1 calc R . .
H13B H 0.4147 -0.2633 0.8694 0.029 Uiso 1 1 calc R . .
C14A C 0.30226(17) -0.38086(8) 0.72136(12) 0.0306(3) Uani 1 1 d . . .
H14A H 0.1967 -0.3950 0.6690 0.037 Uiso 1 1 calc R . .
H14B H 0.3017 -0.4372 0.7480 0.037 Uiso 1 1 calc R . .
C15A C 0.44665(17) -0.38255(8) 0.66732(11) 0.0305(3) Uani 1 1 d . . .
H15A H 0.4305 -0.4503 0.6054 0.037 Uiso 1 1 calc R . .
H15B H 0.5509 -0.3773 0.7173 0.037 Uiso 1 1 calc R . .
C16A C 0.46221(17) -0.29231(8) 0.63060(11) 0.0261(3) Uani 1 1 d . . .
H16A H 0.5629 -0.2920 0.6024 0.031 Uiso 1 1 calc R . .
H16B H 0.3651 -0.3023 0.5734 0.031 Uiso 1 1 calc R . .
C17A C 0.47220(13) -0.18804(7) 0.72377(8) 0.01869(19) Uani 1 1 d . . .
H17A H 0.5735 -0.1793 0.7789 0.022 Uiso 1 1 calc R . .
C18A C 0.53449(14) -0.09022(8) 0.62215(9) 0.0184(2) Uani 1 1 d . . .
H18A H 0.5612 -0.1537 0.5758 0.022 Uiso 1 1 calc R . .
C19A C 0.55819(14) 0.00012(8) 0.59738(8) 0.0172(2) Uani 1 1 d . . .
C20A C 0.61199(15) -0.01164(9) 0.50372(9) 0.0209(2) Uani 1 1 d . . .
H20A H 0.6316 -0.0786 0.4596 0.025 Uiso 1 1 calc R . .
C21A C 0.63638(16) 0.07100(9) 0.47527(9) 0.0214(2) Uani 1 1 d . . .
C22A C 0.60512(15) 0.17051(8) 0.54130(8) 0.0185(2) Uani 1 1 d . . .
H22A H 0.6178 0.2281 0.5215 0.022 Uiso 1 1 calc R . .
C23A C 0.55620(14) 0.18427(7) 0.63452(8) 0.0162(2) Uani 1 1 d . . .
C24A C 0.53205(13) 0.09886(7) 0.66586(8) 0.0148(2) Uani 1 1 d . . .
C25A C 0.70186(17) 0.06175(10) 0.37857(9) 0.0262(3) Uani 1 1 d . . .
H25A H 0.8107 0.1075 0.4015 0.031 Uiso 1 1 calc R . .
H25B H 0.7187 -0.0115 0.3415 0.031 Uiso 1 1 calc R . .
C26A C 0.58681(18) 0.09195(10) 0.30323(9) 0.0260(3) Uani 1 1 d . . .
H26A H 0.4810 0.0497 0.2699 0.031 Uiso 1 1 calc R . .
C27A C 0.62219(18) 0.17302(10) 0.27995(11) 0.0299(3) Uani 1 1 d . . .
H27A H 0.7269 0.2170 0.3118 0.036 Uiso 1 1 calc R . .
H27B H 0.5430 0.1875 0.2314 0.036 Uiso 1 1 calc R . .
C28A C 0.53430(16) 0.36424(8) 0.67508(10) 0.0224(2) Uani 1 1 d . . .
H28A H 0.6422 0.3787 0.6603 0.034 Uiso 1 1 calc R . .
H28B H 0.5157 0.4263 0.7327 0.034 Uiso 1 1 calc R . .
H28C H 0.4469 0.3473 0.6114 0.034 Uiso 1 1 calc R . .
N1A N 0.33853(12) -0.07907(6) 0.85183(7) 0.01683(17) Uani 1 1 d . . .
N2A N 0.48016(12) -0.09244(6) 0.70179(7) 0.01700(18) Uani 1 1 d . . .
Ni1A Ni 0.422553(11) 0.019601(7) 0.806481(8) 0.01460(3) Uani 1 1 d . . .
O1A O 0.38259(11) 0.13372(6) 0.91666(6) 0.01844(17) Uani 1 1 d . . .
O2A O 0.48922(11) 0.11828(5) 0.75654(6) 0.01767(16) Uani 1 1 d . . .
O3A O 0.53152(11) 0.27782(6) 0.70532(6) 0.01928(17) Uani 1 1 d . . .
O4A O 0.33320(13) 0.31307(6) 1.04684(7) 0.02509(19) Uani 1 1 d . . .
C1B C -0.10175(14) 0.86185(8) 0.79870(8) 0.0149(2) Uani 1 1 d . . .
C2B C -0.13123(14) 0.77665(8) 0.83036(8) 0.0151(2) Uani 1 1 d . . .
C3B C -0.18871(15) 0.78971(8) 0.91936(9) 0.0181(2) Uani 1 1 d . . .
H3B H -0.2054 0.7317 0.9382 0.022 Uiso 1 1 calc R . .
C4B C -0.22354(15) 0.88800(8) 0.98341(9) 0.0190(2) Uani 1 1 d . . .
C5B C -0.19223(15) 0.97210(8) 0.95685(9) 0.0173(2) Uani 1 1 d . . .
H5B H -0.2137 1.0389 0.9999 0.021 Uiso 1 1 calc R . .
C6B C -0.12882(14) 0.96083(8) 0.86674(8) 0.0145(2) Uani 1 1 d . . .
C7B C -0.08063(14) 1.05435(7) 0.85130(9) 0.0154(2) Uani 1 1 d . . .
H7B H -0.0960 1.1196 0.9013 0.019 Uiso 1 1 calc R . .
C8B C -0.10668(17) 0.59667(8) 0.79308(10) 0.0220(2) Uani 1 1 d . . .
H8B1 H -0.0225 0.6147 0.8584 0.033 Uiso 1 1 calc R . .
H8B2 H -0.0850 0.5344 0.7372 0.033 Uiso 1 1 calc R . .
H8B3 H -0.2165 0.5820 0.8054 0.033 Uiso 1 1 calc R . .
C9B C -0.29366(18) 0.89741(10) 1.07891(10) 0.0260(3) Uani 1 1 d . . .
H9B1 H -0.3189 0.9692 1.1126 0.031 Uiso 1 1 calc R . .
H9B2 H -0.3982 0.8474 1.0555 0.031 Uiso 1 1 calc R . .
C10B C -0.17274(18) 0.87480(10) 1.15831(10) 0.0253(3) Uani 1 1 d . . .
H10B H -0.0737 0.9239 1.1942 0.030 Uiso 1 1 calc R . .
C11B C -0.19257(19) 0.79294(11) 1.18215(11) 0.0284(3) Uani 1 1 d . . .
H11C H -0.2898 0.7419 1.1481 0.034 Uiso 1 1 calc R . .
H11D H -0.1096 0.7848 1.2334 0.034 Uiso 1 1 calc R . .
C12B C 0.05164(13) 1.15637(7) 0.77232(8) 0.01674(18) Uani 1 1 d . . .
H12B H 0.1747 1.1668 0.7968 0.020 Uiso 1 1 calc R . .
C13B C -0.00812(17) 1.25505(8) 0.83959(10) 0.0222(2) Uani 1 1 d . . .
H13C H 0.0206 1.2661 0.9150 0.027 Uiso 1 1 calc R . .
H13D H -0.1299 1.2477 0.8173 0.027 Uiso 1 1 calc R . .
C14B C 0.07624(18) 1.34865(8) 0.82482(10) 0.0263(2) Uani 1 1 d . . .
H14C H 0.0351 1.4130 0.8657 0.032 Uiso 1 1 calc R . .
H14D H 0.1971 1.3589 0.8532 0.032 Uiso 1 1 calc R . .
C15B C 0.04320(16) 1.33232(8) 0.70855(10) 0.0253(2) Uani 1 1 d . . .
H15C H 0.1046 1.3925 0.7022 0.030 Uiso 1 1 calc R . .
H15D H -0.0764 1.3300 0.6823 0.030 Uiso 1 1 calc R . .
C16B C 0.09613(16) 1.23042(8) 0.64014(10) 0.0211(2) Uani 1 1 d . . .
H16C H 0.0645 1.2188 0.5646 0.025 Uiso 1 1 calc R . .
H16D H 0.2179 1.2357 0.6601 0.025 Uiso 1 1 calc R . .
C17B C 0.01230(13) 1.13904(7) 0.65645(8) 0.01659(17) Uani 1 1 d . . .
H17B H -0.1101 1.1342 0.6333 0.020 Uiso 1 1 calc R . .
C18B C 0.11593(14) 1.01667(8) 0.51643(9) 0.0165(2) Uani 1 1 d . . .
H18B H 0.1383 1.0742 0.4977 0.020 Uiso 1 1 calc R . .
C19B C 0.15078(15) 0.91671(8) 0.44986(9) 0.0166(2) Uani 1 1 d . . .
C20B C 0.22275(16) 0.91173(8) 0.36459(9) 0.0187(2) Uani 1 1 d . . .
H20B H 0.2486 0.9740 0.3541 0.022 Uiso 1 1 calc R . .
C21B C 0.25629(15) 0.81775(9) 0.29608(9) 0.0193(2) Uani 1 1 d . . .
C22B C 0.21699(15) 0.72657(9) 0.31385(9) 0.0193(2) Uani 1 1 d . . .
H22B H 0.2392 0.6613 0.2678 0.023 Uiso 1 1 calc R . .
C23B C 0.14687(15) 0.73065(8) 0.39704(9) 0.0175(2) Uani 1 1 d . . .
C24B C 0.11135(15) 0.82704(8) 0.46935(9) 0.0159(2) Uani 1 1 d . . .
C25B C 0.33634(18) 0.81205(10) 0.20565(10) 0.0252(3) Uani 1 1 d . . .
H25C H 0.3446 0.8814 0.2013 0.030 Uiso 1 1 calc R . .
H25D H 0.4502 0.7971 0.2212 0.030 Uiso 1 1 calc R . .
C26B C 0.24405(18) 0.73007(10) 0.10034(10) 0.0236(3) Uani 1 1 d . . .
H26B H 0.1319 0.7350 0.0763 0.028 Uiso 1 1 calc R . .
C27B C 0.3058(2) 0.65152(10) 0.03815(11) 0.0271(3) Uani 1 1 d . . .
H27C H 0.4174 0.6437 0.0592 0.033 Uiso 1 1 calc R . .
H27D H 0.2385 0.6029 -0.0275 0.033 Uiso 1 1 calc R . .
C28B C 0.1424(3) 0.54751(11) 0.35403(13) 0.0438(4) Uani 1 1 d . . .
H28D H 0.0832 0.5269 0.2804 0.066 Uiso 1 1 calc R . .
H28E H 0.1087 0.4941 0.3791 0.066 Uiso 1 1 calc R . .
H28F H 0.2619 0.5540 0.3584 0.066 Uiso 1 1 calc R . .
N1B N -0.01758(12) 1.05512(6) 0.77343(7) 0.01452(17) Uani 1 1 d . . .
N2B N 0.05648(12) 1.03466(6) 0.59983(7) 0.01569(17) Uani 1 1 d . . .
Ni1B Ni 0.008172(11) 0.939607(7) 0.657789(8) 0.01292(3) Uani 1 1 d . . .
O1B O -0.05145(10) 0.84229(6) 0.71104(6) 0.01488(16) Uani 1 1 d . . .
O2B O 0.04467(11) 0.82434(6) 0.54587(6) 0.01733(17) Uani 1 1 d . . .
O3B O -0.10101(11) 0.68253(6) 0.76133(7) 0.01841(17) Uani 1 1 d . . .
O4B O 0.10400(14) 0.64539(6) 0.41805(7) 0.0267(2) Uani 1 1 d . . .
O1C O 0.7550(3) 0.42605(11) 0.50028(14) 0.0739(5) Uani 1 1 d . . .
H1C H 0.8332 0.4674 0.4994 0.111 Uiso 1 1 calc R . .
C1C C 0.6089(3) 0.42413(17) 0.4281(2) 0.0680(8) Uani 1 1 d . . .
H1C1 H 0.5702 0.4919 0.4548 0.102 Uiso 1 1 calc R . .
H1C2 H 0.5226 0.3683 0.4209 0.102 Uiso 1 1 calc R . .
H1C3 H 0.6335 0.4109 0.3588 0.102 Uiso 1 1 calc R . .
O1D O 0.84083(17) 0.29219(10) 0.04711(10) 0.0526(3) Uani 1 1 d . . .
H1D H 0.7693 0.3061 0.0059 0.079 Uiso 1 1 calc R . .
C1D C 0.7776(2) 0.29072(16) 0.13155(13) 0.0489(4) Uani 1 1 d . . .
H1D1 H 0.8635 0.2792 0.1820 0.073 Uiso 1 1 calc R . .
H1D2 H 0.6830 0.2339 0.1056 0.073 Uiso 1 1 calc R . .
H1D3 H 0.7415 0.3580 0.1667 0.073 Uiso 1 1 calc R . .
C1E C 0.8287(3) 0.53871(14) 0.03282(19) 0.0542(5) Uani 1 1 d . . .
H1E1 H 0.8914 0.6097 0.0596 0.081 Uiso 1 1 calc R . .
H1E2 H 0.8892 0.4883 -0.0107 0.081 Uiso 1 1 calc R . .
H1E3 H 0.8143 0.5214 0.0926 0.081 Uiso 1 1 calc R . .
O1E O 0.6738(2) 0.53407(11) -0.02834(17) 0.0747(6) Uani 1 1 d . . .
H1E H 0.6152 0.4760 -0.0441 0.112 Uiso 1 1 calc R . .
C1F C 0.6707(4) 0.6765(2) 0.3355(2) 0.0366(6) Uani 0.568(3) 1 d PDU A 1
H1F1 H 0.6744 0.7510 0.3492 0.055 Uiso 0.568(3) 1 calc PR A 1
H1F2 H 0.6050 0.6337 0.2638 0.055 Uiso 0.568(3) 1 calc PR A 1
H1F3 H 0.7834 0.6600 0.3419 0.055 Uiso 0.568(3) 1 calc PR A 1
O1F O 0.5981(3) 0.6547(2) 0.40909(19) 0.0632(7) Uani 0.568(3) 1 d PDU A 1
H1F H 0.6407 0.6073 0.4224 0.095 Uiso 0.568(3) 1 calc PRD A 1
C1F' C 0.6621(9) 0.6398(4) 0.3251(4) 0.0661(14) Uani 0.432(3) 1 d PDU A 2
H1F4 H 0.5737 0.6478 0.2734 0.099 Uiso 0.432(3) 1 calc PR A 2
H1F5 H 0.6305 0.5752 0.3342 0.099 Uiso 0.432(3) 1 calc PR A 2
H1F6 H 0.7646 0.6361 0.2997 0.099 Uiso 0.432(3) 1 calc PR A 2
O1F' O 0.6876(11) 0.7284(5) 0.4248(5) 0.160(3) Uani 0.432(3) 1 d PDU A 2
H1F' H 0.7142 0.7088 0.4744 0.240 Uiso 0.432(3) 1 calc PR A 2
O1W O 0.56022(13) 0.32584(7) 0.92444(7) 0.0291(2) Uani 1 1 d DU . .
H11W H 0.5113(9) 0.2899(3) 0.9515(4) 0.035 Uiso 1 1 d D . .
H12W H 0.4816(7) 0.3473(5) 0.8940(6) 0.035 Uiso 1 1 d D . .
O2W O 0.8843(2) 0.62935(10) 0.54359(9) 0.0528(4) Uani 1 1 d DU . .
H21W H 0.9685(6) 0.6011(5) 0.5555(8) 0.063 Uiso 1 1 d D . .
H22W H 0.8872(12) 0.6791(7) 0.6029(5) 0.063 Uiso 1 1 d D . .

loop_
_atom_site_aniso_label
_atom_site_aniso_U_11
_atom_site_aniso_U_22
_atom_site_aniso_U_33
_atom_site_aniso_U_23
_atom_site_aniso_U_13
_atom_site_aniso_U_12
C1A 0.0172(4) 0.0145(3) 0.0173(4) 0.0076(3) 0.0034(3) 0.0023(3)
C2A 0.0232(5) 0.0179(3) 0.0205(4) 0.0119(3) 0.0061(3) 0.0034(3)
C3A 0.0209(5) 0.0201(4) 0.0186(4) 0.0089(3) 0.0057(3) 0.0025(3)
C4A 0.0195(5) 0.0233(4) 0.0206(4) 0.0125(3) 0.0046(3) 0.0007(3)
C5A 0.0207(5) 0.0232(4) 0.0210(4) 0.0142(3) 0.0027(3) -0.0011(3)
C6A 0.0158(4) 0.0180(3) 0.0172(3) 0.0096(3) 0.0027(3) 0.0013(3)
C7A 0.0159(4) 0.0157(3) 0.0238(4) 0.0107(3) 0.0034(3) 0.0010(3)
C8A 0.0720(9) 0.0149(4) 0.0323(5) 0.0087(4) 0.0293(5) 0.0145(5)
C9A 0.0270(5) 0.0277(4) 0.0269(4) 0.0151(3) 0.0118(4) 0.0015(4)
C10A 0.0262(5) 0.0341(5) 0.0218(4) 0.0145(4) 0.0054(4) 0.0024(4)
C11A 0.0321(6) 0.0277(5) 0.0267(5) 0.0116(4) 0.0092(4) 0.0029(4)
C12A 0.0161(4) 0.0112(3) 0.0267(4) 0.0062(3) 0.0018(3) 0.0005(3)
C13A 0.0206(5) 0.0143(3) 0.0382(5) 0.0112(3) 0.0075(4) 0.0015(3)
C14A 0.0259(5) 0.0125(3) 0.0506(7) 0.0094(4) 0.0105(5) 0.0004(3)
C15A 0.0312(6) 0.0133(3) 0.0476(6) 0.0101(4) 0.0139(5) 0.0061(4)
C16A 0.0301(6) 0.0127(3) 0.0347(5) 0.0074(3) 0.0093(4) 0.0047(4)
C17A 0.0168(4) 0.0115(3) 0.0272(4) 0.0080(3) 0.0033(3) 0.0023(3)
C18A 0.0199(4) 0.0132(3) 0.0177(4) 0.0024(3) 0.0014(3) 0.0038(3)
C19A 0.0193(4) 0.0137(3) 0.0163(4) 0.0040(3) 0.0029(3) 0.0037(3)
C20A 0.0238(5) 0.0195(4) 0.0163(4) 0.0031(3) 0.0043(3) 0.0077(3)
C21A 0.0257(5) 0.0225(4) 0.0151(4) 0.0057(3) 0.0051(3) 0.0074(4)
C22A 0.0224(4) 0.0188(3) 0.0152(3) 0.0072(3) 0.0045(3) 0.0067(3)
C23A 0.0191(4) 0.0126(3) 0.0160(4) 0.0048(3) 0.0039(3) 0.0034(3)
C24A 0.0154(4) 0.0125(3) 0.0160(3) 0.0051(3) 0.0027(3) 0.0038(3)
C25A 0.0341(5) 0.0292(4) 0.0191(4) 0.0090(3) 0.0126(4) 0.0145(4)
C26A 0.0300(6) 0.0272(5) 0.0163(4) 0.0058(4) 0.0022(4) 0.0017(4)
C27A 0.0268(6) 0.0374(5) 0.0345(5) 0.0225(4) 0.0105(4) 0.0058(4)
C28A 0.0272(5) 0.0154(3) 0.0288(4) 0.0118(3) 0.0096(4) 0.0051(3)
N1A 0.0147(4) 0.0133(3) 0.0222(3) 0.0076(2) 0.0029(3) 0.0015(2)
N2A 0.0168(4) 0.0114(3) 0.0212(3) 0.0058(2) 0.0020(3) 0.0031(2)
Ni1A 0.01639(6) 0.01001(4) 0.01711(5) 0.00514(4) 0.00355(4) 0.00271(4)
O1A 0.0244(4) 0.0140(2) 0.0191(3) 0.0074(2) 0.0082(3) 0.0046(2)
O2A 0.0245(4) 0.0131(2) 0.0173(3) 0.0063(2) 0.0083(2) 0.0050(2)
O3A 0.0272(4) 0.0128(2) 0.0188(3) 0.0062(2) 0.0074(3) 0.0051(3)
O4A 0.0430(5) 0.0128(3) 0.0235(3) 0.0067(2) 0.0175(3) 0.0071(3)
C1B 0.0149(4) 0.0129(3) 0.0162(4) 0.0050(3) 0.0044(3) 0.0009(3)
C2B 0.0162(4) 0.0129(3) 0.0156(4) 0.0048(3) 0.0041(3) 0.0036(3)
C3B 0.0196(4) 0.0184(4) 0.0194(4) 0.0092(3) 0.0080(3) 0.0032(3)
C4B 0.0227(5) 0.0178(4) 0.0180(4) 0.0070(3) 0.0083(3) 0.0048(3)
C5B 0.0200(5) 0.0147(4) 0.0169(4) 0.0052(3) 0.0061(3) 0.0034(3)
C6B 0.0150(4) 0.0127(3) 0.0147(4) 0.0042(3) 0.0037(3) 0.0028(3)
C7B 0.0172(4) 0.0109(3) 0.0169(4) 0.0043(3) 0.0036(3) 0.0022(3)
C8B 0.0277(5) 0.0149(4) 0.0282(5) 0.0116(3) 0.0105(4) 0.0058(4)
C9B 0.0353(6) 0.0260(4) 0.0240(4) 0.0126(4) 0.0162(4) 0.0109(4)
C10B 0.0320(6) 0.0231(5) 0.0175(4) 0.0051(4) 0.0081(4) -0.0043(4)
C11B 0.0244(6) 0.0347(5) 0.0290(5) 0.0154(4) 0.0079(4) 0.0028(5)
C12B 0.0162(4) 0.0116(3) 0.0217(4) 0.0063(3) 0.0038(3) 0.0010(3)
C13B 0.0279(5) 0.0122(4) 0.0249(5) 0.0034(3) 0.0106(4) 0.0039(3)
C14B 0.0346(6) 0.0124(3) 0.0302(5) 0.0056(3) 0.0110(4) 0.0004(4)
C15B 0.0312(5) 0.0140(3) 0.0352(5) 0.0120(3) 0.0124(4) 0.0062(3)
C16B 0.0272(5) 0.0132(3) 0.0270(4) 0.0108(3) 0.0096(4) 0.0033(3)
C17B 0.0174(4) 0.0121(3) 0.0203(4) 0.0064(3) 0.0042(3) 0.0036(3)
C18B 0.0183(4) 0.0124(3) 0.0192(4) 0.0070(3) 0.0040(3) 0.0022(3)
C19B 0.0171(5) 0.0136(3) 0.0189(4) 0.0065(3) 0.0040(3) 0.0015(3)
C20B 0.0201(5) 0.0157(4) 0.0194(4) 0.0054(3) 0.0072(4) 0.0002(3)
C21B 0.0179(5) 0.0205(4) 0.0184(4) 0.0064(3) 0.0061(3) 0.0001(4)
C22B 0.0226(5) 0.0180(4) 0.0180(4) 0.0057(3) 0.0084(3) 0.0055(3)
C23B 0.0222(5) 0.0129(3) 0.0177(4) 0.0047(3) 0.0081(3) 0.0044(3)
C24B 0.0177(4) 0.0141(3) 0.0162(4) 0.0058(3) 0.0045(3) 0.0029(3)
C25B 0.0289(6) 0.0226(5) 0.0207(5) 0.0041(4) 0.0111(4) -0.0036(4)
C26B 0.0280(6) 0.0252(4) 0.0204(4) 0.0105(4) 0.0090(4) 0.0046(4)
C27B 0.0326(7) 0.0247(5) 0.0216(5) 0.0073(4) 0.0062(4) 0.0010(5)
C28B 0.0888(11) 0.0200(5) 0.0358(6) 0.0135(4) 0.0358(7) 0.0214(6)
N1B 0.0155(4) 0.0104(3) 0.0170(3) 0.0051(2) 0.0031(3) 0.0022(2)
N2B 0.0158(4) 0.0115(3) 0.0204(3) 0.0067(2) 0.0045(3) 0.0032(2)
Ni1B 0.01480(5) 0.00955(4) 0.01499(5) 0.00503(4) 0.00438(4) 0.00244(4)
O1B 0.0186(3) 0.0113(3) 0.0160(3) 0.0054(2) 0.0069(2) 0.0033(2)
O2B 0.0239(4) 0.0129(3) 0.0172(3) 0.0062(2) 0.0091(3) 0.0039(3)
O3B 0.0264(4) 0.0115(3) 0.0213(3) 0.0077(2) 0.0112(3) 0.0064(3)
O4B 0.0473(5) 0.0148(3) 0.0268(4) 0.0114(3) 0.0202(3) 0.0112(3)
O1C 0.0996(14) 0.0522(7) 0.0741(8) 0.0352(6) 0.0181(9) -0.0118(8)
C1C 0.0518(12) 0.0399(10) 0.0843(15) -0.0074(10) 0.0277(11) -0.0100(9)
O1D 0.0543(6) 0.0816(6) 0.0552(5) 0.0489(4) 0.0342(4) 0.0369(5)
C1D 0.0403(8) 0.0805(9) 0.0453(6) 0.0402(6) 0.0209(5) 0.0154(7)
C1E 0.0612(11) 0.0305(7) 0.0725(11) 0.0138(7) 0.0370(9) 0.0013(7)
O1E 0.0681(11) 0.0311(6) 0.1179(14) 0.0314(7) 0.0059(10) -0.0030(6)
C1F 0.0404(13) 0.0451(12) 0.0327(10) 0.0222(9) 0.0139(9) 0.0072(10)
O1F 0.0365(11) 0.1182(15) 0.0745(11) 0.0736(10) 0.0252(8) 0.0243(10)
C1F' 0.071(3) 0.067(2) 0.078(2) 0.0508(17) 0.014(2) 0.001(2)
O1F' 0.146(4) 0.165(4) 0.165(4) 0.058(3) 0.032(3) 0.057(3)
O1W 0.0385(5) 0.0220(3) 0.0226(4) 0.0051(3) 0.0089(3) -0.0036(3)
O2W 0.0782(9) 0.0384(6) 0.0310(5) 0.0019(4) 0.0261(5) -0.0213(6)

loop_
_atom_type_symbol
_atom_type_description
_atom_type_scat_dispersion_real
_atom_type_scat_dispersion_imag
_atom_type_scat_source
C C 0.0033 0.0016 'International Tables Vol C Tables 4.2.6.8 and 6.1.1.4'
H H 0.0000 0.0000 'International Tables Vol C Tables 4.2.6.8 and 6.1.1.4'
N N 0.0061 0.0033 'International Tables Vol C Tables 4.2.6.8 and 6.1.1.4'
O O 0.0106 0.0060 'International Tables Vol C Tables 4.2.6.8 and 6.1.1.4'
Ni Ni 0.3393 1.1124 'International Tables Vol C Tables 4.2.6.8 and 6.1.1.4'

loop_
_geom_angle_atom_site_label_1
_geom_angle_atom_site_label_2
_geom_angle_atom_site_label_3
_geom_angle
_geom_angle_site_symmetry_1
_geom_angle_site_symmetry_3
_geom_angle_publ_flag
O1A C1A C6A 124.86(9) . . ?
O1A C1A C2A 118.18(10) . . ?
C6A C1A C2A 116.94(11) . . ?
O4A C2A C3A 125.18(9) . . ?
O4A C2A C1A 113.39(10) . . ?
C3A C2A C1A 121.44(10) . . ?
C2A C3A C4A 121.08(10) . . ?
C5A C4A C3A 118.12(11) . . ?
C5A C4A C9A 122.23(11) . . ?
C3A C4A C9A 119.64(10) . . ?
C4A C5A C6A 121.91(11) . . ?
C1A C6A C5A 120.50(9) . . ?
C1A C6A C7A 120.97(10) . . ?
C5A C6A C7A 118.36(10) . . ?
N1A C7A C6A 125.15(10) . . ?
C10A C9A C4A 113.61(11) . . ?
C11A C10A C9A 125.10(13) . . ?
N1A C12A C17A 105.21(8) . . ?
N1A C12A C13A 116.67(10) . . ?
C17A C12A C13A 110.96(9) . . ?
C12A C13A C14A 108.94(11) . . ?
C13A C14A C15A 111.53(10) . . ?
C14A C15A C16A 112.17(10) . . ?
C17A C16A C15A 109.51(11) . . ?
N2A C17A C12A 105.35(8) . . ?
N2A C17A C16A 116.99(10) . . ?
C12A C17A C16A 111.11(9) . . ?
N2A C18A C19A 125.63(9) . . ?
C24A C19A C20A 120.60(11) . . ?
C24A C19A C18A 120.70(11) . . ?
C20A C19A C18A 118.68(9) . . ?
C21A C20A C19A 121.68(10) . . ?
C20A C21A C22A 118.64(11) . . ?
C20A C21A C25A 122.68(10) . . ?
C22A C21A C25A 118.64(11) . . ?
C23A C22A C21A 120.58(11) . . ?
O3A C23A C22A 124.67(10) . . ?
O3A C23A C24A 113.95(10) . . ?
C22A C23A C24A 121.35(9) . . ?
O2A C24A C19A 124.92(10) . . ?
O2A C24A C23A 117.99(8) . . ?
C19A C24A C23A 117.09(10) . . ?
C26A C25A C21A 112.38(11) . . ?
C27A C26A C25A 124.58(13) . . ?
C7A N1A C12A 120.55(9) . . ?
C7A N1A Ni1A 127.17(7) . . ?
C12A N1A Ni1A 112.13(8) . . ?
C18A N2A C17A 120.88(9) . . ?
C18A N2A Ni1A 126.74(8) . . ?
C17A N2A Ni1A 112.16(7) . . ?
O1A Ni1A O2A 84.82(4) . . ?
O1A Ni1A N2A 175.44(4) . . ?
O2A Ni1A N2A 94.68(4) . . ?
O1A Ni1A N1A 94.47(4) . . ?
O2A Ni1A N1A 175.47(4) . . ?
N2A Ni1A N1A 86.38(4) . . ?
C1A O1A Ni1A 127.15(7) . . ?
C24A O2A Ni1A 126.50(6) . . ?
C23A O3A C28A 117.64(9) . . ?
C2A O4A C8A 116.61(10) . . ?
O1B C1B C6B 125.50(11) . . ?
O1B C1B C2B 118.21(9) . . ?
C6B C1B C2B 116.29(10) . . ?
C3B C2B O3B 124.57(10) . . ?
C3B C2B C1B 121.93(9) . . ?
O3B C2B C1B 113.47(10) . . ?
C2B C3B C4B 120.98(11) . . ?
C5B C4B C3B 118.53(11) . . ?
C5B C4B C9B 122.51(10) . . ?
C3B C4B C9B 118.97(11) . . ?
C4B C5B C6B 121.33(10) . . ?
C1B C6B C5B 120.81(10) . . ?
C1B C6B C7B 121.00(11) . . ?
C5B C6B C7B 118.01(9) . . ?
N1B C7B C6B 124.17(9) . . ?
C10B C9B C4B 110.96(12) . . ?
C11B C10B C9B 125.53(13) . . ?
N1B C12B C17B 104.89(7) . . ?
N1B C12B C13B 117.23(10) . . ?
C17B C12B C13B 111.05(9) . . ?
C12B C13B C14B 108.21(10) . . ?
C15B C14B C13B 111.93(9) . . ?
C14B C15B C16B 111.62(10) . . ?
C17B C16B C15B 109.39(10) . . ?
N2B C17B C12B 104.96(8) . . ?
N2B C17B C16B 116.47(9) . . ?
C12B C17B C16B 111.33(8) . . ?
N2B C18B C19B 125.39(11) . . ?
C24B C19B C20B 121.64(10) . . ?
C24B C19B C18B 120.21(11) . . ?
C20B C19B C18B 118.14(10) . . ?
C21B C20B C19B 121.19(11) . . ?
C20B C21B C22B 118.15(12) . . ?
C20B C21B C25B 121.53(12) . . ?
C22B C21B C25B 120.31(10) . . ?
C23B C22B C21B 121.10(10) . . ?
O4B C23B C22B 124.15(10) . . ?
O4B C23B C24B 113.98(11) . . ?
C22B C23B C24B 121.87(11) . . ?
O2B C24B C19B 125.78(10) . . ?
O2B C24B C23B 118.16(10) . . ?
C19B C24B C23B 116.05(11) . . ?
C26B C25B C21B 113.71(11) . . ?
C27B C26B C25B 125.43(13) . . ?
C7B N1B C12B 120.38(8) . . ?
C7B N1B Ni1B 127.35(7) . . ?
C12B N1B Ni1B 112.21(7) . . ?
C18B N2B C17B 120.15(9) . . ?
C18B N2B Ni1B 126.90(7) . . ?
C17B N2B Ni1B 112.89(7) . . ?
N2B Ni1B O1B 176.92(4) . . ?
N2B Ni1B N1B 86.08(4) . . ?
O1B Ni1B N1B 94.60(4) . . ?
N2B Ni1B O2B 94.37(4) . . ?
O1B Ni1B O2B 85.10(4) . . ?
N1B Ni1B O2B 177.11(4) . . ?
C1B O1B Ni1B 126.54(7) . . ?
C24B O2B Ni1B 126.41(7) . . ?
C2B O3B C8B 117.27(9) . . ?
C23B O4B C28B 117.98(12) . . ?

loop_
_geom_bond_atom_site_label_1
_geom_bond_atom_site_label_2
_geom_bond_distance
_geom_bond_site_symmetry_2
_geom_bond_publ_flag
C1A O1A 1.3178(15) . ?
C1A C6A 1.4092(16) . ?
C1A C2A 1.4259(14) . ?
C2A O4A 1.3675(15) . ?
C2A C3A 1.3787(17) . ?
C3A C4A 1.4185(17) . ?
C4A C5A 1.3669(15) . ?
C4A C9A 1.5217(18) . ?
C5A C6A 1.4163(17) . ?
C6A C7A 1.4345(14) . ?
C7A N1A 1.2917(16) . ?
C8A O4A 1.4418(15) . ?
C9A C10A 1.4899(16) . ?
C10A C11A 1.3380(19) . ?
C12A N1A 1.4843(12) . ?
C12A C17A 1.5164(16) . ?
C12A C13A 1.5268(17) . ?
C13A C14A 1.5286(16) . ?
C14A C15A 1.529(2) . ?
C15A C16A 1.5360(19) . ?
C16A C17A 1.5258(14) . ?
C17A N2A 1.4783(14) . ?
C18A N2A 1.2882(17) . ?
C18A C19A 1.4378(17) . ?
C19A C24A 1.4085(13) . ?
C19A C20A 1.4188(18) . ?
C20A C21A 1.3686(18) . ?
C21A C22A 1.4208(15) . ?
C21A C25A 1.5158(18) . ?
C22A C23A 1.3877(16) . ?
C23A O3A 1.3646(12) . ?
C23A C24A 1.4306(16) . ?
C24A O2A 1.3172(14) . ?
C25A C26A 1.4990(19) . ?
C26A C27A 1.318(2) . ?
C28A O3A 1.4221(15) . ?
N1A Ni1A 1.8615(10) . ?
N2A Ni1A 1.8589(9) . ?
Ni1A O1A 1.8525(8) . ?
Ni1A O2A 1.8570(9) . ?
C1B O1B 1.3076(14) . ?
C1B C6B 1.4117(14) . ?
C1B C2B 1.4373(16) . ?
C2B C3B 1.3699(17) . ?
C2B O3B 1.3777(12) . ?
C3B C4B 1.4111(15) . ?
C4B C5B 1.3795(17) . ?
C4B C9B 1.5206(19) . ?
C5B C6B 1.4154(17) . ?
C6B C7B 1.4405(16) . ?
C7B N1B 1.2974(16) . ?
C8B O3B 1.4284(15) . ?
C9B C10B 1.505(2) . ?
C10B C11B 1.313(2) . ?
C12B N1B 1.4903(13) . ?
C12B C17B 1.5180(15) . ?
C12B C13B 1.5237(15) . ?
C13B C14B 1.5352(18) . ?
C14B C15B 1.5276(18) . ?
C15B C16B 1.5327(15) . ?
C16B C17B 1.5183(16) . ?
C17B N2B 1.4819(12) . ?
C18B N2B 1.2965(16) . ?
C18B C19B 1.4393(14) . ?
C19B C24B 1.4058(17) . ?
C19B C20B 1.4127(18) . ?
C20B C21B 1.3844(16) . ?
C21B C22B 1.4119(18) . ?
C21B C25B 1.5150(19) . ?
C22B C23B 1.3804(18) . ?
C23B O4B 1.3666(15) . ?
C23B C24B 1.4346(15) . ?
C24B O2B 1.3053(15) . ?
C25B C26B 1.4999(17) . ?
C26B C27B 1.3222(19) . ?
C28B O4B 1.4189(17) . ?
N1B Ni1B 1.8618(8) . ?
N2B Ni1B 1.8538(10) . ?
Ni1B O1B 1.8567(9) . ?
Ni1B O2B 1.8633(8) . ?
O1C C1C 1.427(3) . ?
O1D C1D 1.386(2) . ?
C1E O1E 1.395(3) . ?
C1F O1F 1.399(3) . ?
C1F' O1F' 1.438(4) . ?

loop_
_geom_torsion_atom_site_label_1
_geom_torsion_atom_site_label_2
_geom_torsion_atom_site_label_3
_geom_torsion_atom_site_label_4
_geom_torsion
_geom_torsion_site_symmetry_1
_geom_torsion_site_symmetry_2
_geom_torsion_site_symmetry_3
_geom_torsion_site_symmetry_4
_geom_torsion_publ_flag
O1A C1A C2A O4A -0.55(15) . . . . ?
C6A C1A C2A O4A -178.91(10) . . . . ?
O1A C1A C2A C3A 179.39(10) . . . . ?
C6A C1A C2A C3A 1.03(16) . . . . ?
O4A C2A C3A C4A 179.58(11) . . . . ?
C1A C2A C3A C4A -0.35(18) . . . . ?
C2A C3A C4A C5A 0.02(17) . . . . ?
C2A C3A C4A C9A -178.90(11) . . . . ?
C3A C4A C5A C6A -0.41(17) . . . . ?
C9A C4A C5A C6A 178.48(11) . . . . ?
O1A C1A C6A C5A -179.64(10) . . . . ?
C2A C1A C6A C5A -1.40(16) . . . . ?
O1A C1A C6A C7A -4.54(17) . . . . ?
C2A C1A C6A C7A 173.70(10) . . . . ?
C4A C5A C6A C1A 1.14(17) . . . . ?
C4A C5A C6A C7A -174.09(11) . . . . ?
C1A C6A C7A N1A 1.97(17) . . . . ?
C5A C6A C7A N1A 177.18(11) . . . . ?
C5A C4A C9A C10A 132.94(12) . . . . ?
C3A C4A C9A C10A -48.19(16) . . . . ?
C4A C9A C10A C11A 121.53(16) . . . . ?
N1A C12A C13A C14A -179.31(10) . . . . ?
C17A C12A C13A C14A -58.86(12) . . . . ?
C12A C13A C14A C15A 56.23(14) . . . . ?
C13A C14A C15A C16A -55.15(15) . . . . ?
C14A C15A C16A C17A 54.03(14) . . . . ?
N1A C12A C17A N2A -45.21(10) . . . . ?
C13A C12A C17A N2A -172.24(8) . . . . ?
N1A C12A C17A C16A -172.84(9) . . . . ?
C13A C12A C17A C16A 60.13(12) . . . . ?
C15A C16A C17A N2A -177.35(10) . . . . ?
C15A C16A C17A C12A -56.34(13) . . . . ?
N2A C18A C19A C24A 4.24(17) . . . . ?
N2A C18A C19A C20A -177.13(11) . . . . ?
C24A C19A C20A C21A -1.61(17) . . . . ?
C18A C19A C20A C21A 179.75(11) . . . . ?
C19A C20A C21A C22A -0.61(17) . . . . ?
C19A C20A C21A C25A 176.90(11) . . . . ?
C20A C21A C22A C23A 2.13(17) . . . . ?
C25A C21A C22A C23A -175.48(11) . . . . ?
C21A C22A C23A O3A 176.56(10) . . . . ?
C21A C22A C23A C24A -1.46(17) . . . . ?
C20A C19A C24A O2A -176.92(10) . . . . ?
C18A C19A C24A O2A 1.69(17) . . . . ?
C20A C19A C24A C23A 2.23(15) . . . . ?
C18A C19A C24A C23A -179.16(10) . . . . ?
O3A C23A C24A O2A 0.27(14) . . . . ?
C22A C23A C24A O2A 178.49(10) . . . . ?
O3A C23A C24A C19A -178.94(9) . . . . ?
C22A C23A C24A C19A -0.73(15) . . . . ?
C20A C21A C25A C26A 122.93(13) . . . . ?
C22A C21A C25A C26A -59.56(14) . . . . ?
C21A C25A C26A C27A 115.38(15) . . . . ?
C6A C7A N1A C12A -172.24(10) . . . . ?
C6A C7A N1A Ni1A 3.00(17) . . . . ?
C17A C12A N1A C7A -147.92(10) . . . . ?
C13A C12A N1A C7A -24.46(15) . . . . ?
C17A C12A N1A Ni1A 36.17(10) . . . . ?
C13A C12A N1A Ni1A 159.63(8) . . . . ?
C19A C18A N2A C17A -175.53(10) . . . . ?
C19A C18A N2A Ni1A -1.36(17) . . . . ?
C12A C17A N2A C18A -147.91(10) . . . . ?
C16A C17A N2A C18A -23.93(15) . . . . ?
C12A C17A N2A Ni1A 37.13(9) . . . . ?
C16A C17A N2A Ni1A 161.11(8) . . . . ?
C18A N2A Ni1A O1A -88.0(6) . . . . ?
C17A N2A Ni1A O1A 86.6(6) . . . . ?
C18A N2A Ni1A O2A -4.52(10) . . . . ?
C17A N2A Ni1A O2A 170.08(7) . . . . ?
C18A N2A Ni1A N1A 171.06(10) . . . . ?
C17A N2A Ni1A N1A -14.33(7) . . . . ?
C7A N1A Ni1A O1A -4.34(10) . . . . ?
C12A N1A Ni1A O1A 171.24(7) . . . . ?
C7A N1A Ni1A O2A -85.1(5) . . . . ?
C12A N1A Ni1A O2A 90.5(5) . . . . ?
C7A N1A Ni1A N2A 171.17(10) . . . . ?
C12A N1A Ni1A N2A -13.25(7) . . . . ?
C6A C1A O1A Ni1A 1.94(16) . . . . ?
C2A C1A O1A Ni1A -176.28(8) . . . . ?
O2A Ni1A O1A C1A 177.44(9) . . . . ?
N2A Ni1A O1A C1A -98.7(6) . . . . ?
N1A Ni1A O1A C1A 1.93(9) . . . . ?
C19A C24A O2A Ni1A -9.90(15) . . . . ?
C23A C24A O2A Ni1A 170.95(7) . . . . ?
O1A Ni1A O2A C24A -174.59(9) . . . . ?
N2A Ni1A O2A C24A 9.97(9) . . . . ?
N1A Ni1A O2A C24A -93.4(5) . . . . ?
C22A C23A O3A C28A 8.88(16) . . . . ?
C24A C23A O3A C28A -172.97(10) . . . . ?
C3A C2A O4A C8A -2.94(17) . . . . ?
C1A C2A O4A C8A 176.99(11) . . . . ?
O1B C1B C2B C3B -178.04(11) . . . . ?
C6B C1B C2B C3B 2.51(16) . . . . ?
O1B C1B C2B O3B 0.08(14) . . . . ?
C6B C1B C2B O3B -179.37(10) . . . . ?
O3B C2B C3B C4B -177.11(11) . . . . ?
C1B C2B C3B C4B 0.80(18) . . . . ?
C2B C3B C4B C5B -2.54(18) . . . . ?
C2B C3B C4B C9B 177.56(11) . . . . ?
C3B C4B C5B C6B 0.89(18) . . . . ?
C9B C4B C5B C6B -179.21(11) . . . . ?
O1B C1B C6B C5B 176.48(11) . . . . ?
C2B C1B C6B C5B -4.11(16) . . . . ?
O1B C1B C6B C7B -8.48(17) . . . . ?
C2B C1B C6B C7B 170.92(10) . . . . ?
C4B C5B C6B C1B 2.53(17) . . . . ?
C4B C5B C6B C7B -172.66(11) . . . . ?
C1B C6B C7B N1B 3.28(17) . . . . ?
C5B C6B C7B N1B 178.46(11) . . . . ?
C5B C4B C9B C10B -116.75(13) . . . . ?
C3B C4B C9B C10B 63.15(15) . . . . ?
C4B C9B C10B C11B -112.02(16) . . . . ?
N1B C12B C13B C14B -178.97(10) . . . . ?
C17B C12B C13B C14B -58.45(12) . . . . ?
C12B C13B C14B C15B 56.53(14) . . . . ?
C13B C14B C15B C16B -55.90(14) . . . . ?
C14B C15B C16B C17B 54.59(13) . . . . ?
N1B C12B C17B N2B -45.18(10) . . . . ?
C13B C12B C17B N2B -172.75(9) . . . . ?
N1B C12B C17B C16B -172.02(9) . . . . ?
C13B C12B C17B C16B 60.41(12) . . . . ?
C15B C16B C17B N2B -177.11(9) . . . . ?
C15B C16B C17B C12B -56.84(12) . . . . ?
N2B C18B C19B C24B 3.79(18) . . . . ?
N2B C18B C19B C20B -177.09(11) . . . . ?
C24B C19B C20B C21B 0.49(18) . . . . ?
C18B C19B C20B C21B -178.61(11) . . . . ?
C19B C20B C21B C22B -0.18(18) . . . . ?
C19B C20B C21B C25B -178.86(12) . . . . ?
C20B C21B C22B C23B 0.08(18) . . . . ?
C25B C21B C22B C23B 178.78(11) . . . . ?
C21B C22B C23B O4B 179.20(11) . . . . ?
C21B C22B C23B C24B -0.29(18) . . . . ?
C20B C19B C24B O2B -179.90(11) . . . . ?
C18B C19B C24B O2B -0.81(18) . . . . ?
C20B C19B C24B C23B -0.66(17) . . . . ?
C18B C19B C24B C23B 178.43(11) . . . . ?
O4B C23B C24B O2B 0.33(16) . . . . ?
C22B C23B C24B O2B 179.86(11) . . . . ?
O4B C23B C24B C19B -178.97(10) . . . . ?
C22B C23B C24B C19B 0.56(17) . . . . ?
C20B C21B C25B C26B -128.20(13) . . . . ?
C22B C21B C25B C26B 53.14(17) . . . . ?
C21B C25B C26B C27B -122.19(16) . . . . ?
C6B C7B N1B C12B -170.89(10) . . . . ?
C6B C7B N1B Ni1B 6.20(17) . . . . ?
C17B C12B N1B C7B -145.36(10) . . . . ?
C13B C12B N1B C7B -21.66(15) . . . . ?
C17B C12B N1B Ni1B 37.14(9) . . . . ?
C13B C12B N1B Ni1B 160.84(8) . . . . ?
C19B C18B N2B C17B -174.66(10) . . . . ?
C19B C18B N2B Ni1B 2.35(17) . . . . ?
C12B C17B N2B C18B -145.88(10) . . . . ?
C16B C17B N2B C18B -22.26(14) . . . . ?
C12B C17B N2B Ni1B 36.71(9) . . . . ?
C16B C17B N2B Ni1B 160.34(8) . . . . ?
C18B N2B Ni1B O1B -87.8(7) . . . . ?
C17B N2B Ni1B O1B 89.4(7) . . . . ?
C18B N2B Ni1B N1B 169.24(10) . . . . ?
C17B N2B Ni1B N1B -13.56(7) . . . . ?
C18B N2B Ni1B O2B -7.89(10) . . . . ?
C17B N2B Ni1B O2B 169.30(7) . . . . ?
C7B N1B Ni1B N2B 168.44(10) . . . . ?
C12B N1B Ni1B N2B -14.27(7) . . . . ?
C7B N1B Ni1B O1B -8.55(10) . . . . ?
C12B N1B Ni1B O1B 168.74(7) . . . . ?
C7B N1B Ni1B O2B -92.5(9) . . . . ?
C12B N1B Ni1B O2B 84.7(9) . . . . ?
C6B C1B O1B Ni1B 3.70(16) . . . . ?
C2B C1B O1B Ni1B -175.69(7) . . . . ?
N2B Ni1B O1B C1B -99.0(7) . . . . ?
N1B Ni1B O1B C1B 3.70(9) . . . . ?
O2B Ni1B O1B C1B -179.18(9) . . . . ?
C19B C24B O2B Ni1B -7.94(17) . . . . ?
C23B C24B O2B Ni1B 172.83(8) . . . . ?
N2B Ni1B O2B C24B 10.59(10) . . . . ?
O1B Ni1B O2B C24B -172.45(10) . . . . ?
N1B Ni1B O2B C24B -88.2(9) . . . . ?
C3B C2B O3B C8B -9.67(16) . . . . ?
C1B C2B O3B C8B 172.27(10) . . . . ?
C22B C23B O4B C28B 3.73(19) . . . . ?
C24B C23B O4B C28B -176.75(13) . . . . ?
